data_7712198
loop_
_publ_author_name
'Kisten, Paven'
'Manoury, Eric'
'Lled&#xf3;s, Agust&#xed;'
'Whitwood, Adrian C.'
'Lynam, Jason M.'
'Slattery, John M.'
'Duckett, Simon B.'
'Poli, Rinaldo'

_publ_section_title
;
 Ir<sup>I</sup>(&#x3b7;<sup>4</sup>-diene) precatalyst activation by
 strong bases: formation of an anionic Ir<sup>III</sup> tetrahydride.
;
_journal_issue 8
_journal_name_full 'Dalton transactions (Cambridge, England : 2003)'
_journal_page_first 2495
_journal_page_last 2505
_journal_paper_doi 10.1039/d2dt04036k
_journal_volume 52
_journal_year 2023
_chemical_formula_moiety 'C52 H49 Ir P4'
_chemical_formula_sum 'C52 H49 Ir P4'
_chemical_formula_weight 989.99
_space_group_crystal_system monoclinic
_space_group_IT_number 14
_space_group_name_Hall '-P 2yn'
_space_group_name_H-M_alt 'P 1 21/n 1'
_atom_sites_solution_hydrogens mixed
_atom_sites_solution_primary dual
_audit_creation_date 2021-06-21
_audit_creation_method
;
Olex2 1.3
(compiled 2020.11.12 svn.r5f609507 for OlexSys, GUI svn.r6272)
;
_audit_update_record
;
2022-12-15 deposited with the CCDC.	2023-01-26 downloaded from the CCDC.
;
_cell_angle_alpha 90
_cell_angle_beta 90.7143(16)
_cell_angle_gamma 90
_cell_formula_units_Z 4
_cell_length_a 10.09632(17)
_cell_length_b 20.7085(4)
_cell_length_c 20.9765(3)
_cell_measurement_reflns_used 9199
_cell_measurement_temperature 110.00(10)
_cell_measurement_theta_max 70.9900
_cell_measurement_theta_min 4.7150
_cell_volume 4385.42(13)
_computing_cell_refinement 'CrysAlisPro 1.171.41.110a (Rigaku OD, 2021)'
_computing_data_collection 'CrysAlisPro 1.171.41.110a (Rigaku OD, 2021)'
_computing_data_reduction 'CrysAlisPro 1.171.41.110a (Rigaku OD, 2021)'
_computing_molecular_graphics 'Olex2 1.3 (Dolomanov et al., 2009)'
_computing_publication_material 'Olex2 1.3 (Dolomanov et al., 2009)'
_computing_structure_refinement 'SHELXL 2018/3 (Sheldrick, 2015)'
_computing_structure_solution 'SHELXT  (Sheldrick, 2015)'
_diffrn_ambient_environment N~2~
_diffrn_ambient_temperature 110.00(10)
_diffrn_detector 'CCD plate'
_diffrn_detector_area_resol_mean 16.1450
_diffrn_detector_type Eos
_diffrn_measured_fraction_theta_full 1.000
_diffrn_measured_fraction_theta_max 1.000
_diffrn_measurement_details
;
List of Runs (angles in degrees, time in seconds):

  # Type    Start    End  Width  t~exp~   \w     \q     \k     \f   Frames
#--------------------------------------------------------------------------
  1  \w     -1.00  42.00   1.00    1.00    --    0.00  77.00-180.00   43
  2  \w    -16.00  23.00   1.00    1.00    --    0.00 -77.00-120.00   39
  3  \w    -20.00  27.00   1.00    1.00    --    0.00 -77.00-180.00   47
  4  \w     42.00 105.00   1.00    1.50    --   54.00  57.00-150.00   63
  5  \w     37.00 110.00   1.00    1.50    --   54.00-125.00-180.00   73
  6  \w    -17.00  98.00   1.00    1.50    --   54.00 -19.00  30.00  115
  7  \w     68.00  93.00   1.00    1.50    --   54.00  57.00-180.00   25
  8  \w     64.00 146.00   1.00    1.50    --  108.00 178.00-150.00   82
  9  \w     37.00  64.00   1.00    1.50    --  108.00 -91.00  90.00   27
 10  \w     35.00  68.00   1.00    1.50    --  108.00 -25.00 -90.00   33
 11  \w     52.00 121.00   1.00    1.50    --  108.00 -63.00 -60.00   69
 12  \w     91.00 121.00   1.00    1.50    --  108.00  50.00 -90.00   30
 13  \w     82.00 178.00   1.00    1.50    --  108.00  38.00  90.00   96
 14  \w     90.00 176.00   1.00    1.50    --  108.00  25.00  30.00   86
 15  \w     85.00 129.00   1.00    1.50    --  108.00 -25.00 -90.00   44
 16  \w     84.00 109.00   1.00    1.50    --  108.00-111.00-180.00   25
;
_diffrn_measurement_device 'four-circle diffractometer'
_diffrn_measurement_device_type 'SuperNova, Dual, Cu at home/near, Eos'
_diffrn_measurement_method '\w scans'
_diffrn_orient_matrix_type 'CrysAlisPro convention (1999,Acta A55,543-557)'
_diffrn_orient_matrix_UB_11 -0.1391041000
_diffrn_orient_matrix_UB_12 -0.0029920000
_diffrn_orient_matrix_UB_13 0.0291090000
_diffrn_orient_matrix_UB_21 -0.0591540000
_diffrn_orient_matrix_UB_22 -0.0179744000
_diffrn_orient_matrix_UB_23 -0.0657168000
_diffrn_orient_matrix_UB_31 0.0204439000
_diffrn_orient_matrix_UB_32 -0.0721351000
_diffrn_orient_matrix_UB_33 0.0152273000
_diffrn_radiation_monochromator mirror
_diffrn_radiation_probe x-ray
_diffrn_radiation_type 'Cu K\a'
_diffrn_radiation_wavelength 1.54184
_diffrn_reflns_av_R_equivalents 0.0281
_diffrn_reflns_av_unetI/netI 0.0397
_diffrn_reflns_Laue_measured_fraction_full 1.000
_diffrn_reflns_Laue_measured_fraction_max 1.000
_diffrn_reflns_limit_h_max 12
_diffrn_reflns_limit_h_min -11
_diffrn_reflns_limit_k_max 19
_diffrn_reflns_limit_k_min -24
_diffrn_reflns_limit_l_max 25
_diffrn_reflns_limit_l_min -24
_diffrn_reflns_number 15880
_diffrn_reflns_point_group_measured_fraction_full 1.000
_diffrn_reflns_point_group_measured_fraction_max 1.000
_diffrn_reflns_theta_full 67.067
_diffrn_reflns_theta_max 67.067
_diffrn_reflns_theta_min 4.216
_diffrn_source 'micro-focus sealed X-ray tube'
_diffrn_source_type 'SuperNova (Cu) X-ray Source'
_exptl_absorpt_coefficient_mu 7.536
_exptl_absorpt_correction_T_max 0.949
_exptl_absorpt_correction_T_min 0.458
_exptl_absorpt_correction_type gaussian
_exptl_absorpt_process_details
;
CrysAlisPro 1.171.41.110a (Rigaku Oxford Diffraction, 2021)
Numerical absorption correction based on gaussian integration over
a multifaceted crystal model
Empirical absorption correction using spherical harmonics,
implemented in SCALE3 ABSPACK scaling algorithm.
;
_exptl_crystal_colour 'clear orangish red'
_exptl_crystal_colour_lustre clear
_exptl_crystal_colour_modifier orangish
_exptl_crystal_colour_primary red
_exptl_crystal_density_diffrn 1.499
_exptl_crystal_description plate
_exptl_crystal_F_000 1992
_exptl_crystal_recrystallization_method 'Re-crystallisation from solvent: tetrahydrofuran and toluene'
_exptl_crystal_size_max 0.155
_exptl_crystal_size_mid 0.119
_exptl_crystal_size_min 0.045
_refine_diff_density_max 0.707
_refine_diff_density_min -0.452
_refine_diff_density_rms 0.088
_refine_ls_extinction_method none
_refine_ls_goodness_of_fit_ref 1.032
_refine_ls_hydrogen_treatment mixed
_refine_ls_matrix_type full
_refine_ls_number_parameters 518
_refine_ls_number_reflns 7820
_refine_ls_number_restraints 0
_refine_ls_restrained_S_all 1.032
_refine_ls_R_factor_all 0.0336
_refine_ls_R_factor_gt 0.0238
_refine_ls_shift/su_max 0.002
_refine_ls_shift/su_mean 0.000
_refine_ls_structure_factor_coef Fsqd
_refine_ls_weighting_details 'w=1/[\s^2^(Fo^2^)+(0.0210P)^2^+0.2014P] where P=(Fo^2^+2Fc^2^)/3'
_refine_ls_weighting_scheme calc
_refine_ls_wR_factor_gt 0.0499
_refine_ls_wR_factor_ref 0.0540
_reflns_Friedel_coverage 0.000
_reflns_number_gt 6644
_reflns_number_total 7820
_reflns_threshold_expression 'I > 2\s(I)'
_cod_data_source_file d2dt04036k2.cif
_cod_data_source_block sbd21001
_cod_depositor_comments 'Adding full bibliography for 7712198--7712199.cif.'
_cod_original_cell_volume 4385.44(13)
_cod_database_code 7712198
_shelx_shelxl_version_number 2018/3
_chemical_oxdiff_formula 'C52 H49 Ir1 P4'
_chemical_oxdiff_usercomment 'Paven Kisten [Ir(h)4(dppe)]-K+'
_shelx_space_group_comment
;
The symmetry employed for this shelxl refinement is uniquely defined
by the following loop, which should always be used as a source of
symmetry information in preference to the above space-group names.
They are only intended as comments.
;
_reflns_odcompleteness_completeness 99.94
_reflns_odcompleteness_iscentric 1
_reflns_odcompleteness_theta 66.97
_olex2_refinement_description
;
1. Fixed Uiso
 At 1.2 times of:
  All C(H) groups, All C(H,H) groups
2.a Secondary CH2 refined with riding coordinates:
 C13(H13A,H13B), C14(H14A,H14B), C39(H39A,H39B), C40(H40A,H40B)
2.b Aromatic/amide H refined with riding coordinates:
 C2(H2), C3(H3), C4(H4), C5(H5), C6(H6), C8(H8), C9(H9), C10(H10), C11(H11),
 C12(H12), C16(H16), C17(H17), C18(H18), C19(H19), C20(H20), C22(H22), C23(H23),
  C24(H24), C25(H25), C26(H26), C28(H28), C29(H29), C30(H30), C31(H31),
 C32(H32), C34(H34), C35(H35), C36(H36), C37(H37), C38(H38), C42(H42), C43(H43),
  C44(H44), C45(H45), C46(H46), C48(H48), C49(H49), C50(H50), C51(H51), C52(H52)
;
_olex2_date_sample_data_collection 2021-06-18
_olex2_date_sample_submission 2021-06-16
_olex2_exptl_crystal_mounting_method 'oil on 100 micrometre micromount'
_olex2_submission_special_instructions 'No special instructions were received'
_oxdiff_exptl_absorpt_empirical_details
;
Empirical correction (ABSPACK) includes:
- Absorption correction using spherical harmonics
- Frame scaling
;
_oxdiff_exptl_absorpt_empirical_full_max 1.294
_oxdiff_exptl_absorpt_empirical_full_min 0.799

loop_
_space_group_symop_operation_xyz
'x, y, z'
'-x+1/2, y+1/2, -z+1/2'
'-x, -y, -z'
'x-1/2, -y-1/2, z-1/2'

loop_
_atom_site_label
_atom_site_type_symbol
_atom_site_fract_x
_atom_site_fract_y
_atom_site_fract_z
_atom_site_U_iso_or_equiv
_atom_site_adp_type
_atom_site_occupancy
_atom_site_site_symmetry_order
_atom_site_calc_flag
_atom_site_refinement_flags_posn
_atom_site_refinement_flags_adp
_atom_site_refinement_flags_occupancy
_atom_site_disorder_assembly
_atom_site_disorder_group
C1 C 0.3643(3) 0.18000(16) 0.24946(14) 0.0147(7) Uani 1 1 d . . . . .
C2 C 0.4403(3) 0.13413(17) 0.28105(17) 0.0257(8) Uani 1 1 d . . . . .
H2 H 0.533292 0.133612 0.274686 0.031 Uiso 1 1 calc R U . . .
C3 C 0.3855(4) 0.08911(19) 0.32150(18) 0.0318(9) Uani 1 1 d . . . . .
H3 H 0.439862 0.057575 0.341735 0.038 Uiso 1 1 calc R U . . .
C4 C 0.2506(4) 0.09036(18) 0.33227(16) 0.0268(9) Uani 1 1 d . . . . .
H4 H 0.212224 0.060318 0.360851 0.032 Uiso 1 1 calc R U . . .
C5 C 0.1721(4) 0.1352(2) 0.30152(18) 0.0333(9) Uani 1 1 d . . . . .
H5 H 0.079453 0.135994 0.308731 0.040 Uiso 1 1 calc R U . . .
C6 C 0.2286(3) 0.17951(18) 0.25972(17) 0.0253(8) Uani 1 1 d . . . . .
H6 H 0.173546 0.209741 0.238003 0.030 Uiso 1 1 calc R U . . .
C7 C 0.4690(3) 0.18926(15) 0.12625(14) 0.0119(6) Uani 1 1 d . . . . .
C8 C 0.3649(3) 0.15377(16) 0.10007(15) 0.0169(7) Uani 1 1 d . . . . .
H8 H 0.281894 0.152898 0.120858 0.020 Uiso 1 1 calc R U . . .
C9 C 0.3813(3) 0.11948(16) 0.04363(15) 0.0200(7) Uani 1 1 d . . . . .
H9 H 0.309530 0.095606 0.025864 0.024 Uiso 1 1 calc R U . . .
C10 C 0.5026(3) 0.12024(16) 0.01341(15) 0.0194(7) Uani 1 1 d . . . . .
H10 H 0.513867 0.096982 -0.025178 0.023 Uiso 1 1 calc R U . . .
C11 C 0.6071(3) 0.15479(16) 0.03938(15) 0.0183(7) Uani 1 1 d . . . . .
H11 H 0.690300 0.155191 0.018711 0.022 Uiso 1 1 calc R U . . .
C12 C 0.5907(3) 0.18885(15) 0.09554(15) 0.0156(7) Uani 1 1 d . . . . .
H12 H 0.663192 0.212209 0.113345 0.019 Uiso 1 1 calc R U . . .
C13 C 0.3155(3) 0.29606(15) 0.17544(14) 0.0150(6) Uani 1 1 d . . . . .
H13A H 0.264684 0.278429 0.138720 0.018 Uiso 1 1 calc R U . . .
H13B H 0.254031 0.302034 0.211352 0.018 Uiso 1 1 calc R U . . .
C14 C 0.3774(3) 0.36093(15) 0.15738(14) 0.0152(7) Uani 1 1 d . . . . .
H14A H 0.308228 0.394726 0.154613 0.018 Uiso 1 1 calc R U . . .
H14B H 0.420770 0.357591 0.115432 0.018 Uiso 1 1 calc R U . . .
C15 C 0.5716(3) 0.45848(15) 0.19334(15) 0.0145(7) Uani 1 1 d . . . . .
C16 C 0.5480(3) 0.48562(16) 0.13361(16) 0.0192(7) Uani 1 1 d . . . . .
H16 H 0.491967 0.464104 0.103745 0.023 Uiso 1 1 calc R U . . .
C17 C 0.6064(4) 0.54423(17) 0.11741(17) 0.0275(8) Uani 1 1 d . . . . .
H17 H 0.590609 0.562159 0.076328 0.033 Uiso 1 1 calc R U . . .
C18 C 0.6870(4) 0.57655(17) 0.16049(18) 0.0283(9) Uani 1 1 d . . . . .
H18 H 0.725057 0.616951 0.149557 0.034 Uiso 1 1 calc R U . . .
C19 C 0.7118(3) 0.54922(17) 0.22019(18) 0.0254(8) Uani 1 1 d . . . . .
H19 H 0.768066 0.570790 0.249950 0.030 Uiso 1 1 calc R U . . .
C20 C 0.6547(3) 0.49057(16) 0.23626(16) 0.0201(7) Uani 1 1 d . . . . .
H20 H 0.672409 0.472154 0.276953 0.024 Uiso 1 1 calc R U . . .
C21 C 0.3881(3) 0.41061(16) 0.28269(14) 0.0141(7) Uani 1 1 d . . . . .
C22 C 0.3442(3) 0.47415(16) 0.28471(16) 0.0197(7) Uani 1 1 d . . . . .
H22 H 0.374447 0.504123 0.253846 0.024 Uiso 1 1 calc R U . . .
C23 C 0.2567(3) 0.49452(18) 0.33119(17) 0.0262(8) Uani 1 1 d . . . . .
H23 H 0.227518 0.538116 0.332004 0.031 Uiso 1 1 calc R U . . .
C24 C 0.2125(3) 0.45141(19) 0.37603(17) 0.0274(9) Uani 1 1 d . . . . .
H24 H 0.154685 0.465515 0.408597 0.033 Uiso 1 1 calc R U . . .
C25 C 0.2523(3) 0.38730(18) 0.37372(16) 0.0237(8) Uani 1 1 d . . . . .
H25 H 0.219214 0.357170 0.403736 0.028 Uiso 1 1 calc R U . . .
C26 C 0.3410(3) 0.36716(16) 0.32716(14) 0.0164(7) Uani 1 1 d . . . . .
H26 H 0.369244 0.323415 0.326016 0.020 Uiso 1 1 calc R U . . .
C27 C 0.9055(3) 0.24257(16) 0.14513(14) 0.0131(7) Uani 1 1 d . . . . .
C28 C 0.9044(3) 0.18291(16) 0.17549(15) 0.0178(7) Uani 1 1 d . . . . .
H28 H 0.860967 0.178595 0.215181 0.021 Uiso 1 1 calc R U . . .
C29 C 0.9658(3) 0.12946(17) 0.14879(16) 0.0193(7) Uani 1 1 d . . . . .
H29 H 0.965486 0.089250 0.170586 0.023 Uiso 1 1 calc R U . . .
C30 C 1.0276(3) 0.13482(17) 0.09022(16) 0.0200(7) Uani 1 1 d . . . . .
H30 H 1.067478 0.098117 0.071242 0.024 Uiso 1 1 calc R U . . .
C31 C 1.0305(3) 0.19399(17) 0.05980(16) 0.0223(8) Uani 1 1 d . . . . .
H31 H 1.073503 0.198021 0.019969 0.027 Uiso 1 1 calc R U . . .
C32 C 0.9709(3) 0.24768(17) 0.08709(16) 0.0197(7) Uani 1 1 d . . . . .
H32 H 0.974771 0.288236 0.066029 0.024 Uiso 1 1 calc R U . . .
C33 C 0.8180(3) 0.36928(15) 0.11547(15) 0.0153(7) Uani 1 1 d . . . . .
C34 C 0.7321(3) 0.35734(17) 0.06422(15) 0.0207(7) Uani 1 1 d . . . . .
H34 H 0.675609 0.320664 0.065333 0.025 Uiso 1 1 calc R U . . .
C35 C 0.7274(4) 0.39814(18) 0.01145(16) 0.0261(8) Uani 1 1 d . . . . .
H35 H 0.670664 0.388454 -0.023714 0.031 Uiso 1 1 calc R U . . .
C36 C 0.8062(4) 0.45298(18) 0.01055(16) 0.0284(9) Uani 1 1 d . . . . .
H36 H 0.802423 0.481398 -0.024973 0.034 Uiso 1 1 calc R U . . .
C37 C 0.8901(4) 0.46621(18) 0.06149(17) 0.0295(9) Uani 1 1 d . . . . .
H37 H 0.943351 0.504036 0.061128 0.035 Uiso 1 1 calc R U . . .
C38 C 0.8969(3) 0.42410(17) 0.11346(16) 0.0232(8) Uani 1 1 d . . . . .
H38 H 0.956125 0.433116 0.147851 0.028 Uiso 1 1 calc R U . . .
C39 C 0.9414(3) 0.34192(16) 0.23916(15) 0.0161(7) Uani 1 1 d . . . . .
H39A H 1.031460 0.334161 0.222638 0.019 Uiso 1 1 calc R U . . .
H39B H 0.929921 0.389007 0.245080 0.019 Uiso 1 1 calc R U . . .
C40 C 0.9250(3) 0.30691(15) 0.30348(14) 0.0141(7) Uani 1 1 d . . . . .
H40A H 0.981355 0.327807 0.336468 0.017 Uiso 1 1 calc R U . . .
H40B H 0.953240 0.261331 0.299424 0.017 Uiso 1 1 calc R U . . .
C41 C 0.7410(3) 0.25236(15) 0.39362(14) 0.0159(7) Uani 1 1 d . . . . .
C42 C 0.8457(4) 0.24288(17) 0.43622(16) 0.0230(8) Uani 1 1 d . . . . .
H42 H 0.925303 0.266769 0.431394 0.028 Uiso 1 1 calc R U . . .
C43 C 0.8351(4) 0.19894(17) 0.48560(16) 0.0270(8) Uani 1 1 d . . . . .
H43 H 0.907362 0.192839 0.514392 0.032 Uiso 1 1 calc R U . . .
C44 C 0.7195(4) 0.16378(17) 0.49332(16) 0.0259(8) Uani 1 1 d . . . . .
H44 H 0.712594 0.133685 0.527298 0.031 Uiso 1 1 calc R U . . .
C45 C 0.6145(4) 0.17270(17) 0.45136(16) 0.0241(8) Uani 1 1 d . . . . .
H45 H 0.535014 0.148881 0.456633 0.029 Uiso 1 1 calc R U . . .
C46 C 0.6251(3) 0.21655(16) 0.40135(15) 0.0183(7) Uani 1 1 d . . . . .
H46 H 0.553042 0.222132 0.372323 0.022 Uiso 1 1 calc R U . . .
C47 C 0.7405(3) 0.38649(15) 0.37216(14) 0.0134(6) Uani 1 1 d . . . . .
C48 C 0.6228(3) 0.39947(16) 0.40514(14) 0.0163(7) Uani 1 1 d . . . . .
H48 H 0.555375 0.367555 0.406899 0.020 Uiso 1 1 calc R U . . .
C49 C 0.6047(3) 0.45815(17) 0.43490(15) 0.0210(7) Uani 1 1 d . . . . .
H49 H 0.524396 0.466536 0.456525 0.025 Uiso 1 1 calc R U . . .
C50 C 0.7021(3) 0.50468(17) 0.43352(16) 0.0243(8) Uani 1 1 d . . . . .
H50 H 0.689010 0.544821 0.454438 0.029 Uiso 1 1 calc R U . . .
C51 C 0.8185(3) 0.49315(17) 0.40186(16) 0.0233(8) Uani 1 1 d . . . . .
H51 H 0.885755 0.525219 0.400950 0.028 Uiso 1 1 calc R U . . .
C52 C 0.8372(3) 0.43417(16) 0.37116(15) 0.0179(7) Uani 1 1 d . . . . .
H52 H 0.917356 0.426477 0.349195 0.022 Uiso 1 1 calc R U . . .
Ir1 Ir 0.62707(2) 0.29223(2) 0.23737(2) 0.00895(4) Uani 1 1 d . . . . .
H H 0.691(4) 0.222(2) 0.251(2) 0.056(14) Uiso 1 1 d . . . . .
P1 P 0.44962(7) 0.23905(4) 0.19883(4) 0.01079(16) Uani 1 1 d . . . . .
P2 P 0.50078(7) 0.38185(4) 0.21981(4) 0.01066(16) Uani 1 1 d . . . . .
P3 P 0.81560(7) 0.31115(4) 0.18137(4) 0.01153(16) Uani 1 1 d . . . . .
P4 P 0.74842(7) 0.31043(4) 0.32742(4) 0.01125(16) Uani 1 1 d . . . . .

loop_
_atom_site_aniso_label
_atom_site_aniso_U_11
_atom_site_aniso_U_22
_atom_site_aniso_U_33
_atom_site_aniso_U_23
_atom_site_aniso_U_13
_atom_site_aniso_U_12
C1 0.0190(16) 0.0123(15) 0.0129(16) -0.0021(13) 0.0009(13) -0.0039(14)
C2 0.0220(18) 0.0222(19) 0.033(2) 0.0084(17) 0.0008(15) -0.0037(16)
C3 0.036(2) 0.027(2) 0.032(2) 0.0142(18) -0.0052(17) -0.0097(18)
C4 0.039(2) 0.026(2) 0.0148(17) 0.0021(16) 0.0020(15) -0.0160(18)
C5 0.0238(19) 0.038(2) 0.038(2) 0.005(2) 0.0124(17) -0.0055(18)
C6 0.0182(17) 0.0253(19) 0.032(2) 0.0046(17) 0.0055(15) -0.0024(15)
C7 0.0136(15) 0.0113(16) 0.0108(14) 0.0032(12) -0.0003(12) 0.0004(12)
C8 0.0176(16) 0.0173(17) 0.0160(16) 0.0009(14) 0.0020(13) -0.0014(14)
C9 0.0238(18) 0.0180(18) 0.0182(16) -0.0050(15) -0.0062(14) -0.0008(15)
C10 0.0264(18) 0.0185(18) 0.0131(15) -0.0043(14) -0.0024(13) 0.0071(15)
C11 0.0177(16) 0.0221(18) 0.0152(16) 0.0007(15) 0.0038(13) 0.0031(14)
C12 0.0141(15) 0.0167(17) 0.0160(16) 0.0002(13) -0.0029(12) -0.0002(13)
C13 0.0142(15) 0.0160(16) 0.0147(15) -0.0003(14) -0.0011(12) -0.0007(14)
C14 0.0167(16) 0.0173(17) 0.0115(15) -0.0011(13) -0.0021(12) 0.0006(13)
C15 0.0140(15) 0.0092(15) 0.0203(16) 0.0029(13) 0.0075(13) 0.0020(13)
C16 0.0209(17) 0.0175(18) 0.0193(17) 0.0014(15) 0.0069(14) 0.0021(14)
C17 0.036(2) 0.022(2) 0.0254(19) 0.0125(16) 0.0137(16) 0.0003(17)
C18 0.032(2) 0.0132(18) 0.041(2) 0.0025(17) 0.0204(17) -0.0024(16)
C19 0.0223(18) 0.0155(18) 0.039(2) -0.0068(17) 0.0085(16) -0.0059(15)
C20 0.0220(18) 0.0146(17) 0.0238(18) 0.0003(15) 0.0043(14) -0.0031(14)
C21 0.0132(15) 0.0164(17) 0.0128(15) -0.0040(13) 0.0018(12) 0.0000(13)
C22 0.0199(17) 0.0158(17) 0.0236(17) -0.0023(15) 0.0067(14) 0.0005(14)
C23 0.0238(19) 0.0209(19) 0.034(2) -0.0049(17) 0.0088(16) 0.0095(16)
C24 0.0226(18) 0.036(2) 0.0243(19) -0.0122(17) 0.0112(15) 0.0000(17)
C25 0.0203(18) 0.030(2) 0.0213(17) -0.0020(16) 0.0073(14) -0.0057(16)
C26 0.0172(16) 0.0163(17) 0.0157(16) -0.0023(14) -0.0020(13) 0.0010(14)
C27 0.0070(14) 0.0171(17) 0.0150(15) -0.0038(14) -0.0003(12) 0.0001(13)
C28 0.0170(16) 0.0224(18) 0.0141(16) -0.0021(14) 0.0032(13) 0.0020(14)
C29 0.0177(16) 0.0170(17) 0.0234(17) -0.0004(15) 0.0018(13) 0.0016(14)
C30 0.0159(16) 0.0184(18) 0.0258(18) -0.0088(15) 0.0047(14) 0.0000(14)
C31 0.0215(17) 0.030(2) 0.0159(16) -0.0033(15) 0.0073(13) 0.0029(15)
C32 0.0213(17) 0.0159(18) 0.0222(17) 0.0013(15) 0.0051(14) 0.0016(14)
C33 0.0186(16) 0.0135(16) 0.0141(15) -0.0007(13) 0.0081(12) 0.0022(14)
C34 0.0235(17) 0.0204(18) 0.0183(17) 0.0031(15) 0.0051(14) -0.0004(15)
C35 0.0278(19) 0.033(2) 0.0174(17) 0.0034(16) 0.0010(15) -0.0007(17)
C36 0.041(2) 0.026(2) 0.0182(18) 0.0081(16) 0.0077(16) 0.0066(18)
C37 0.039(2) 0.022(2) 0.028(2) 0.0054(17) 0.0097(17) -0.0098(17)
C38 0.0281(19) 0.0231(19) 0.0184(17) 0.0008(15) 0.0025(14) -0.0040(16)
C39 0.0106(15) 0.0172(17) 0.0206(17) -0.0049(14) 0.0021(13) -0.0031(13)
C40 0.0116(15) 0.0152(17) 0.0153(16) 0.0001(13) 0.0003(12) 0.0020(13)
C41 0.0247(18) 0.0119(16) 0.0111(15) -0.0019(13) 0.0023(13) 0.0022(14)
C42 0.031(2) 0.0208(19) 0.0166(17) -0.0020(15) -0.0032(15) 0.0008(16)
C43 0.036(2) 0.029(2) 0.0151(17) 0.0013(16) -0.0063(15) 0.0091(18)
C44 0.044(2) 0.0194(19) 0.0142(17) 0.0033(15) 0.0038(16) 0.0085(17)
C45 0.033(2) 0.0192(19) 0.0202(18) -0.0018(15) 0.0114(15) 0.0003(16)
C46 0.0217(17) 0.0188(18) 0.0143(16) -0.0008(14) -0.0006(13) 0.0022(14)
C47 0.0177(16) 0.0120(16) 0.0102(14) -0.0014(13) -0.0037(12) 0.0036(13)
C48 0.0191(16) 0.0178(17) 0.0119(15) -0.0004(13) -0.0035(13) 0.0026(14)
C49 0.0248(18) 0.0219(19) 0.0164(16) -0.0046(15) -0.0011(14) 0.0067(15)
C50 0.034(2) 0.0158(18) 0.0223(18) -0.0087(15) -0.0075(15) 0.0110(16)
C51 0.0292(19) 0.0159(18) 0.0246(18) -0.0022(15) -0.0085(15) -0.0046(15)
C52 0.0189(17) 0.0179(17) 0.0170(16) -0.0018(14) -0.0022(13) 0.0004(14)
Ir1 0.00934(6) 0.00880(7) 0.00874(6) -0.00096(6) 0.00097(4) -0.00017(5)
P1 0.0103(4) 0.0105(4) 0.0116(4) 0.0001(3) 0.0004(3) -0.0003(3)
P2 0.0122(4) 0.0096(4) 0.0102(3) 0.0007(3) 0.0015(3) 0.0000(3)
P3 0.0118(4) 0.0116(4) 0.0112(4) -0.0009(3) 0.0025(3) 0.0000(3)
P4 0.0122(4) 0.0114(4) 0.0101(4) -0.0011(3) -0.0002(3) 0.0007(3)

loop_
_atom_type_symbol
_atom_type_description
_atom_type_scat_dispersion_real
_atom_type_scat_dispersion_imag
_atom_type_scat_source
C C 0.0181 0.0091 'International Tables Vol C Tables 4.2.6.8 and 6.1.1.4'
H H 0.0000 0.0000 'International Tables Vol C Tables 4.2.6.8 and 6.1.1.4'
Ir Ir -4.7710 6.5667 'International Tables Vol C Tables 4.2.6.8 and 6.1.1.4'
P P 0.2955 0.4335 'International Tables Vol C Tables 4.2.6.8 and 6.1.1.4'

loop_
_exptl_crystal_face_index_h
_exptl_crystal_face_index_k
_exptl_crystal_face_index_l
_exptl_crystal_face_perp_dist
-1 0 -1 0.0251
1 0 1 0.0203
0 0 -1 0.0501
0 0 1 0.0688
0 1 0 0.0449
0 -1 0 0.0739
0 -1 1 0.0371

loop_
_geom_angle_atom_site_label_1
_geom_angle_atom_site_label_2
_geom_angle_atom_site_label_3
_geom_angle
_geom_angle_site_symmetry_1
_geom_angle_site_symmetry_3
_geom_angle_publ_flag
C2 C1 C6 117.5(3) . . ?
C2 C1 P1 118.1(2) . . ?
C6 C1 P1 124.3(3) . . ?
C1 C2 H2 118.9 . . ?
C3 C2 C1 122.2(3) . . ?
C3 C2 H2 118.9 . . ?
C2 C3 H3 120.3 . . ?
C2 C3 C4 119.4(4) . . ?
C4 C3 H3 120.3 . . ?
C3 C4 H4 120.1 . . ?
C5 C4 C3 119.9(3) . . ?
C5 C4 H4 120.1 . . ?
C4 C5 H5 120.0 . . ?
C4 C5 C6 120.1(3) . . ?
C6 C5 H5 120.0 . . ?
C1 C6 C5 120.9(3) . . ?
C1 C6 H6 119.6 . . ?
C5 C6 H6 119.6 . . ?
C8 C7 C12 118.7(3) . . ?
C8 C7 P1 122.1(2) . . ?
C12 C7 P1 119.1(2) . . ?
C7 C8 H8 119.7 . . ?
C7 C8 C9 120.5(3) . . ?
C9 C8 H8 119.7 . . ?
C8 C9 H9 120.0 . . ?
C10 C9 C8 119.9(3) . . ?
C10 C9 H9 120.0 . . ?
C9 C10 H10 120.0 . . ?
C11 C10 C9 120.0(3) . . ?
C11 C10 H10 120.0 . . ?
C10 C11 H11 120.0 . . ?
C10 C11 C12 120.0(3) . . ?
C12 C11 H11 120.0 . . ?
C7 C12 H12 119.6 . . ?
C11 C12 C7 120.8(3) . . ?
C11 C12 H12 119.6 . . ?
H13A C13 H13B 108.3 . . ?
C14 C13 H13A 109.9 . . ?
C14 C13 H13B 109.9 . . ?
C14 C13 P1 108.9(2) . . ?
P1 C13 H13A 109.9 . . ?
P1 C13 H13B 109.9 . . ?
C13 C14 H14A 110.2 . . ?
C13 C14 H14B 110.2 . . ?
C13 C14 P2 107.7(2) . . ?
H14A C14 H14B 108.5 . . ?
P2 C14 H14A 110.2 . . ?
P2 C14 H14B 110.2 . . ?
C16 C15 C20 119.0(3) . . ?
C16 C15 P2 124.1(3) . . ?
C20 C15 P2 116.9(2) . . ?
C15 C16 H16 119.9 . . ?
C15 C16 C17 120.2(3) . . ?
C17 C16 H16 119.9 . . ?
C16 C17 H17 119.7 . . ?
C18 C17 C16 120.7(3) . . ?
C18 C17 H17 119.7 . . ?
C17 C18 H18 120.4 . . ?
C17 C18 C19 119.3(3) . . ?
C19 C18 H18 120.4 . . ?
C18 C19 H19 119.9 . . ?
C20 C19 C18 120.2(3) . . ?
C20 C19 H19 119.9 . . ?
C15 C20 H20 119.7 . . ?
C19 C20 C15 120.7(3) . . ?
C19 C20 H20 119.7 . . ?
C22 C21 P2 121.7(3) . . ?
C26 C21 C22 118.9(3) . . ?
C26 C21 P2 119.4(2) . . ?
C21 C22 H22 119.5 . . ?
C21 C22 C23 121.0(3) . . ?
C23 C22 H22 119.5 . . ?
C22 C23 H23 120.1 . . ?
C24 C23 C22 119.8(3) . . ?
C24 C23 H23 120.1 . . ?
C23 C24 H24 120.0 . . ?
C23 C24 C25 120.0(3) . . ?
C25 C24 H24 120.0 . . ?
C24 C25 H25 120.1 . . ?
C24 C25 C26 119.9(3) . . ?
C26 C25 H25 120.1 . . ?
C21 C26 C25 120.4(3) . . ?
C21 C26 H26 119.8 . . ?
C25 C26 H26 119.8 . . ?
C28 C27 C32 118.2(3) . . ?
C28 C27 P3 119.1(2) . . ?
C32 C27 P3 122.6(3) . . ?
C27 C28 H28 119.4 . . ?
C29 C28 C27 121.1(3) . . ?
C29 C28 H28 119.4 . . ?
C28 C29 H29 120.0 . . ?
C30 C29 C28 120.0(3) . . ?
C30 C29 H29 120.0 . . ?
C29 C30 H30 120.3 . . ?
C31 C30 C29 119.4(3) . . ?
C31 C30 H30 120.3 . . ?
C30 C31 H31 119.8 . . ?
C30 C31 C32 120.5(3) . . ?
C32 C31 H31 119.8 . . ?
C27 C32 H32 119.7 . . ?
C31 C32 C27 120.7(3) . . ?
C31 C32 H32 119.7 . . ?
C34 C33 P3 116.8(2) . . ?
C38 C33 C34 118.2(3) . . ?
C38 C33 P3 125.0(3) . . ?
C33 C34 H34 119.4 . . ?
C35 C34 C33 121.3(3) . . ?
C35 C34 H34 119.4 . . ?
C34 C35 H35 120.2 . . ?
C36 C35 C34 119.6(3) . . ?
C36 C35 H35 120.2 . . ?
C35 C36 H36 120.1 . . ?
C37 C36 C35 119.9(3) . . ?
C37 C36 H36 120.1 . . ?
C36 C37 H37 119.9 . . ?
C36 C37 C38 120.2(3) . . ?
C38 C37 H37 119.9 . . ?
C33 C38 C37 120.8(3) . . ?
C33 C38 H38 119.6 . . ?
C37 C38 H38 119.6 . . ?
H39A C39 H39B 108.3 . . ?
C40 C39 H39A 109.8 . . ?
C40 C39 H39B 109.8 . . ?
C40 C39 P3 109.2(2) . . ?
P3 C39 H39A 109.8 . . ?
P3 C39 H39B 109.8 . . ?
C39 C40 H40A 109.8 . . ?
C39 C40 H40B 109.8 . . ?
C39 C40 P4 109.4(2) . . ?
H40A C40 H40B 108.2 . . ?
P4 C40 H40A 109.8 . . ?
P4 C40 H40B 109.8 . . ?
C42 C41 C46 118.8(3) . . ?
C42 C41 P4 122.7(3) . . ?
C46 C41 P4 118.5(2) . . ?
C41 C42 H42 119.7 . . ?
C43 C42 C41 120.6(3) . . ?
C43 C42 H42 119.7 . . ?
C42 C43 H43 119.8 . . ?
C42 C43 C44 120.4(3) . . ?
C44 C43 H43 119.8 . . ?
C43 C44 H44 120.2 . . ?
C45 C44 C43 119.7(3) . . ?
C45 C44 H44 120.2 . . ?
C44 C45 H45 119.9 . . ?
C44 C45 C46 120.1(3) . . ?
C46 C45 H45 119.9 . . ?
C41 C46 H46 119.8 . . ?
C45 C46 C41 120.4(3) . . ?
C45 C46 H46 119.8 . . ?
C48 C47 P4 117.2(2) . . ?
C52 C47 C48 118.0(3) . . ?
C52 C47 P4 124.6(2) . . ?
C47 C48 H48 119.7 . . ?
C49 C48 C47 120.5(3) . . ?
C49 C48 H48 119.7 . . ?
C48 C49 H49 119.7 . . ?
C50 C49 C48 120.5(3) . . ?
C50 C49 H49 119.7 . . ?
C49 C50 H50 119.9 . . ?
C49 C50 C51 120.2(3) . . ?
C51 C50 H50 119.9 . . ?
C50 C51 H51 120.2 . . ?
C50 C51 C52 119.7(3) . . ?
C52 C51 H51 120.2 . . ?
C47 C52 C51 121.1(3) . . ?
C47 C52 H52 119.4 . . ?
C51 C52 H52 119.4 . . ?
P1 Ir1 H 86.4(15) . . ?
P1 Ir1 P2 84.20(3) . . ?
P1 Ir1 P3 124.44(3) . . ?
P1 Ir1 P4 143.23(3) . . ?
P2 Ir1 H 169.4(15) . . ?
P2 Ir1 P3 104.21(3) . . ?
P3 Ir1 H 85.1(14) . . ?
P4 Ir1 H 77.9(15) . . ?
P4 Ir1 P2 107.12(3) . . ?
P4 Ir1 P3 87.41(3) . . ?
C1 P1 C7 99.19(14) . . ?
C1 P1 C13 103.30(14) . . ?
C1 P1 Ir1 119.68(10) . . ?
C7 P1 C13 102.77(14) . . ?
C7 P1 Ir1 118.50(10) . . ?
C13 P1 Ir1 111.04(10) . . ?
C14 P2 C21 99.54(14) . . ?
C14 P2 Ir1 107.13(11) . . ?
C15 P2 C14 104.52(15) . . ?
C15 P2 C21 100.55(14) . . ?
C15 P2 Ir1 122.38(10) . . ?
C21 P2 Ir1 119.62(11) . . ?
C27 P3 C39 101.31(14) . . ?
C27 P3 Ir1 119.68(10) . . ?
C33 P3 C27 100.52(14) . . ?
C33 P3 C39 104.56(15) . . ?
C33 P3 Ir1 121.31(10) . . ?
C39 P3 Ir1 106.91(10) . . ?
C40 P4 Ir1 106.14(10) . . ?
C41 P4 C40 103.10(14) . . ?
C41 P4 Ir1 119.54(11) . . ?
C47 P4 C40 102.69(14) . . ?
C47 P4 C41 99.94(14) . . ?
C47 P4 Ir1 122.78(10) . . ?

loop_
_geom_bond_atom_site_label_1
_geom_bond_atom_site_label_2
_geom_bond_distance
_geom_bond_site_symmetry_2
_geom_bond_publ_flag
C1 C2 1.385(5) . ?
C1 C6 1.390(4) . ?
C1 P1 1.840(3) . ?
C2 H2 0.9500 . ?
C2 C3 1.381(5) . ?
C3 H3 0.9500 . ?
C3 C4 1.383(5) . ?
C4 H4 0.9500 . ?
C4 C5 1.376(5) . ?
C5 H5 0.9500 . ?
C5 C6 1.396(5) . ?
C6 H6 0.9500 . ?
C7 C8 1.390(4) . ?
C7 C12 1.394(4) . ?
C7 P1 1.851(3) . ?
C8 H8 0.9500 . ?
C8 C9 1.392(4) . ?
C9 H9 0.9500 . ?
C9 C10 1.386(5) . ?
C10 H10 0.9500 . ?
C10 C11 1.381(4) . ?
C11 H11 0.9500 . ?
C11 C12 1.385(4) . ?
C12 H12 0.9500 . ?
C13 H13A 0.9900 . ?
C13 H13B 0.9900 . ?
C13 C14 1.531(4) . ?
C13 P1 1.858(3) . ?
C14 H14A 0.9900 . ?
C14 H14B 0.9900 . ?
C14 P2 1.847(3) . ?
C15 C16 1.391(4) . ?
C15 C20 1.392(4) . ?
C15 P2 1.829(3) . ?
C16 H16 0.9500 . ?
C16 C17 1.393(5) . ?
C17 H17 0.9500 . ?
C17 C18 1.381(5) . ?
C18 H18 0.9500 . ?
C18 C19 1.394(5) . ?
C19 H19 0.9500 . ?
C19 C20 1.388(5) . ?
C20 H20 0.9500 . ?
C21 C22 1.389(4) . ?
C21 C26 1.384(4) . ?
C21 P2 1.851(3) . ?
C22 H22 0.9500 . ?
C22 C23 1.389(4) . ?
C23 H23 0.9500 . ?
C23 C24 1.375(5) . ?
C24 H24 0.9500 . ?
C24 C25 1.388(5) . ?
C25 H25 0.9500 . ?
C25 C26 1.397(4) . ?
C26 H26 0.9500 . ?
C27 C28 1.390(4) . ?
C27 C32 1.396(4) . ?
C27 P3 1.853(3) . ?
C28 H28 0.9500 . ?
C28 C29 1.390(4) . ?
C29 H29 0.9500 . ?
C29 C30 1.389(4) . ?
C30 H30 0.9500 . ?
C30 C31 1.382(5) . ?
C31 H31 0.9500 . ?
C31 C32 1.391(5) . ?
C32 H32 0.9500 . ?
C33 C34 1.395(4) . ?
C33 C38 1.387(4) . ?
C33 P3 1.834(3) . ?
C34 H34 0.9500 . ?
C34 C35 1.393(5) . ?
C35 H35 0.9500 . ?
C35 C36 1.386(5) . ?
C36 H36 0.9500 . ?
C36 C37 1.383(5) . ?
C37 H37 0.9500 . ?
C37 C38 1.397(5) . ?
C38 H38 0.9500 . ?
C39 H39A 0.9900 . ?
C39 H39B 0.9900 . ?
C39 C40 1.542(4) . ?
C39 P3 1.858(3) . ?
C40 H40A 0.9900 . ?
C40 H40B 0.9900 . ?
C40 P4 1.860(3) . ?
C41 C42 1.390(4) . ?
C41 C46 1.396(4) . ?
C41 P4 1.839(3) . ?
C42 H42 0.9500 . ?
C42 C43 1.384(5) . ?
C43 H43 0.9500 . ?
C43 C44 1.386(5) . ?
C44 H44 0.9500 . ?
C44 C45 1.382(5) . ?
C45 H45 0.9500 . ?
C45 C46 1.392(5) . ?
C46 H46 0.9500 . ?
C47 C48 1.408(4) . ?
C47 C52 1.388(4) . ?
C47 P4 1.836(3) . ?
C48 H48 0.9500 . ?
C48 C49 1.379(4) . ?
C49 H49 0.9500 . ?
C49 C50 1.377(5) . ?
C50 H50 0.9500 . ?
C50 C51 1.378(5) . ?
C51 H51 0.9500 . ?
C51 C52 1.395(5) . ?
C52 H52 0.9500 . ?
Ir1 H 1.62(4) . ?
Ir1 P1 2.2451(8) . ?
Ir1 P2 2.2790(8) . ?
Ir1 P3 2.2830(8) . ?
Ir1 P4 2.2700(7) . ?

loop_
_geom_torsion_atom_site_label_1
_geom_torsion_atom_site_label_2
_geom_torsion_atom_site_label_3
_geom_torsion_atom_site_label_4
_geom_torsion
_geom_torsion_site_symmetry_1
_geom_torsion_site_symmetry_2
_geom_torsion_site_symmetry_3
_geom_torsion_site_symmetry_4
_geom_torsion_publ_flag
C1 C2 C3 C4 -1.5(6) . . . . ?
C2 C1 C6 C5 1.4(5) . . . . ?
C2 C1 P1 C7 81.6(3) . . . . ?
C2 C1 P1 C13 -172.9(3) . . . . ?
C2 C1 P1 Ir1 -48.8(3) . . . . ?
C2 C3 C4 C5 1.6(6) . . . . ?
C3 C4 C5 C6 -0.3(6) . . . . ?
C4 C5 C6 C1 -1.3(6) . . . . ?
C6 C1 C2 C3 0.0(5) . . . . ?
C6 C1 P1 C7 -100.5(3) . . . . ?
C6 C1 P1 C13 5.1(3) . . . . ?
C6 C1 P1 Ir1 129.1(3) . . . . ?
C7 C8 C9 C10 0.5(5) . . . . ?
C8 C7 C12 C11 1.2(5) . . . . ?
C8 C7 P1 C1 47.4(3) . . . . ?
C8 C7 P1 C13 -58.5(3) . . . . ?
C8 C7 P1 Ir1 178.6(2) . . . . ?
C8 C9 C10 C11 0.2(5) . . . . ?
C9 C10 C11 C12 -0.2(5) . . . . ?
C10 C11 C12 C7 -0.5(5) . . . . ?
C12 C7 C8 C9 -1.2(5) . . . . ?
C12 C7 P1 C1 -134.7(3) . . . . ?
C12 C7 P1 C13 119.4(3) . . . . ?
C12 C7 P1 Ir1 -3.5(3) . . . . ?
C13 C14 P2 C15 178.7(2) . . . . ?
C13 C14 P2 C21 -77.7(2) . . . . ?
C13 C14 P2 Ir1 47.5(2) . . . . ?
C14 C13 P1 C1 156.8(2) . . . . ?
C14 C13 P1 C7 -100.3(2) . . . . ?
C14 C13 P1 Ir1 27.3(2) . . . . ?
C15 C16 C17 C18 -0.7(5) . . . . ?
C16 C15 C20 C19 0.9(5) . . . . ?
C16 C15 P2 C14 -9.5(3) . . . . ?
C16 C15 P2 C21 -112.4(3) . . . . ?
C16 C15 P2 Ir1 112.1(3) . . . . ?
C16 C17 C18 C19 1.3(5) . . . . ?
C17 C18 C19 C20 -0.8(5) . . . . ?
C18 C19 C20 C15 -0.3(5) . . . . ?
C20 C15 C16 C17 -0.4(5) . . . . ?
C20 C15 P2 C14 171.0(2) . . . . ?
C20 C15 P2 C21 68.1(3) . . . . ?
C20 C15 P2 Ir1 -67.4(3) . . . . ?
C21 C22 C23 C24 0.0(5) . . . . ?
C22 C21 C26 C25 -0.8(5) . . . . ?
C22 C21 P2 C14 -86.2(3) . . . . ?
C22 C21 P2 C15 20.7(3) . . . . ?
C22 C21 P2 Ir1 157.8(2) . . . . ?
C22 C23 C24 C25 -1.8(5) . . . . ?
C23 C24 C25 C26 2.3(5) . . . . ?
C24 C25 C26 C21 -0.9(5) . . . . ?
C26 C21 C22 C23 1.3(5) . . . . ?
C26 C21 P2 C14 90.7(3) . . . . ?
C26 C21 P2 C15 -162.5(2) . . . . ?
C26 C21 P2 Ir1 -25.4(3) . . . . ?
C27 C28 C29 C30 -1.2(5) . . . . ?
C28 C27 C32 C31 1.6(5) . . . . ?
C28 C27 P3 C33 -168.1(2) . . . . ?
C28 C27 P3 C39 84.6(3) . . . . ?
C28 C27 P3 Ir1 -32.5(3) . . . . ?
C28 C29 C30 C31 1.8(5) . . . . ?
C29 C30 C31 C32 -0.7(5) . . . . ?
C30 C31 C32 C27 -1.0(5) . . . . ?
C32 C27 C28 C29 -0.5(5) . . . . ?
C32 C27 P3 C33 9.7(3) . . . . ?
C32 C27 P3 C39 -97.7(3) . . . . ?
C32 C27 P3 Ir1 145.2(2) . . . . ?
C33 C34 C35 C36 -2.3(5) . . . . ?
C34 C33 C38 C37 0.1(5) . . . . ?
C34 C33 P3 C27 74.7(3) . . . . ?
C34 C33 P3 C39 179.5(2) . . . . ?
C34 C33 P3 Ir1 -59.9(3) . . . . ?
C34 C35 C36 C37 1.0(6) . . . . ?
C35 C36 C37 C38 0.7(6) . . . . ?
C36 C37 C38 C33 -1.3(6) . . . . ?
C38 C33 C34 C35 1.7(5) . . . . ?
C38 C33 P3 C27 -106.3(3) . . . . ?
C38 C33 P3 C39 -1.6(3) . . . . ?
C38 C33 P3 Ir1 119.1(3) . . . . ?
C39 C40 P4 C41 167.9(2) . . . . ?
C39 C40 P4 C47 -88.6(2) . . . . ?
C39 C40 P4 Ir1 41.4(2) . . . . ?
C40 C39 P3 C27 -89.5(2) . . . . ?
C40 C39 P3 C33 166.3(2) . . . . ?
C40 C39 P3 Ir1 36.5(2) . . . . ?
C41 C42 C43 C44 -0.1(5) . . . . ?
C42 C41 C46 C45 0.7(5) . . . . ?
C42 C41 P4 C40 34.1(3) . . . . ?
C42 C41 P4 C47 -71.5(3) . . . . ?
C42 C41 P4 Ir1 151.5(2) . . . . ?
C42 C43 C44 C45 0.0(5) . . . . ?
C43 C44 C45 C46 0.4(5) . . . . ?
C44 C45 C46 C41 -0.8(5) . . . . ?
C46 C41 C42 C43 -0.3(5) . . . . ?
C46 C41 P4 C40 -146.0(3) . . . . ?
C46 C41 P4 C47 108.3(3) . . . . ?
C46 C41 P4 Ir1 -28.6(3) . . . . ?
C47 C48 C49 C50 -0.8(5) . . . . ?
C48 C47 C52 C51 0.0(5) . . . . ?
C48 C47 P4 C40 -171.2(2) . . . . ?
C48 C47 P4 C41 -65.2(3) . . . . ?
C48 C47 P4 Ir1 69.9(3) . . . . ?
C48 C49 C50 C51 0.5(5) . . . . ?
C49 C50 C51 C52 0.1(5) . . . . ?
C50 C51 C52 C47 -0.3(5) . . . . ?
C52 C47 C48 C49 0.6(4) . . . . ?
C52 C47 P4 C40 14.7(3) . . . . ?
C52 C47 P4 C41 120.7(3) . . . . ?
C52 C47 P4 Ir1 -104.3(3) . . . . ?
P1 C1 C2 C3 178.1(3) . . . . ?
P1 C1 C6 C5 -176.6(3) . . . . ?
P1 C7 C8 C9 176.7(2) . . . . ?
P1 C7 C12 C11 -176.8(2) . . . . ?
P1 C13 C14 P2 -46.6(2) . . . . ?
P2 C15 C16 C17 -179.9(2) . . . . ?
P2 C15 C20 C19 -179.6(2) . . . . ?
P2 C21 C22 C23 178.2(3) . . . . ?
P2 C21 C26 C25 -177.8(2) . . . . ?
P3 C27 C28 C29 177.3(2) . . . . ?
P3 C27 C32 C31 -176.2(2) . . . . ?
P3 C33 C34 C35 -179.2(3) . . . . ?
P3 C33 C38 C37 -178.9(3) . . . . ?
P3 C39 C40 P4 -50.2(3) . . . . ?
P4 C41 C42 C43 179.5(3) . . . . ?
P4 C41 C46 C45 -179.1(3) . . . . ?
P4 C47 C48 C49 -174.0(2) . . . . ?
P4 C47 C52 C51 174.1(2) . . . . ?

loop_
_exptl_oxdiff_crystal_face_indexfrac_h
_exptl_oxdiff_crystal_face_indexfrac_k
_exptl_oxdiff_crystal_face_indexfrac_l
_exptl_oxdiff_crystal_face_x
_exptl_oxdiff_crystal_face_y
_exptl_oxdiff_crystal_face_z
-0.9986 -0.0011 -1.0004 0.1098 0.1248 -0.0356
0.9986 0.0011 1.0004 -0.1098 -0.1248 0.0356
0.0008 -0.0014 -1.0002 -0.0292 0.0657 -0.0151
-0.0008 0.0014 1.0002 0.0292 -0.0657 0.0151
0.0016 0.9990 0.0005 -0.0032 -0.0181 -0.0720
-0.0016 -0.9990 -0.0005 0.0032 0.0181 0.0720
-0.0024 -0.9977 0.9997 0.0324 -0.0476 0.0871
